data_1547932
loop_
_publ_author_name
'Lim, Ngiap-Kie'
'Weiss, Patrick'
'Li, Beryl X.'
'McCulley, Christina H.'
'Hare, Stephanie R.'
'Bensema, Bronwyn L.'
'Palazzo, Teresa A.'
'Tantillo, Dean J.'
'Zhang, Haiming'
'Gosselin, Francis'

_publ_section_title
;
 Synthesis of Highly Stereodefined Tetrasubstituted Acyclic All-Carbon
 Olefins via a Syn-Elimination Approach.
;
_journal_issue 22
_journal_name_full 'Organic letters'
_journal_page_first 6212
_journal_page_last 6215
_journal_paper_doi 10.1021/acs.orglett.7b03141
_journal_volume 19
_journal_year 2017
_chemical_absolute_configuration ad
_chemical_formula_sum 'C22 H21 F O'
_chemical_formula_weight 320.39
_chemical_name_common 60473-26
_chemical_name_systematic gene601
_space_group.centring_type P

_space_group_crystal_system monoclinic
_space_group_IT_number 4
_space_group_name_Hall 'P 2yb'
_space_group_name_H-M_alt 'P 1 21 1'
_symmetry_space_group_name_Hall 'P 2yb'
_symmetry_space_group_name_H-M 'P 1 21 1'
_atom_sites_solution_hydrogens geom
_atom_sites_solution_primary iterative
_atom_sites_solution_secondary difmap
_audit_creation_method SHELXL-2014/7
_cell_angle_alpha 90
_cell_angle_beta 93.451(2)
_cell_angle_gamma 90
_cell_formula_units_Z 2
_cell_length_a 11.7538(5)
_cell_length_b 5.9738(2)
_cell_length_c 12.1137(5)
_cell_measurement_reflns_used 6571
_cell_measurement_temperature 100(2)
_cell_measurement_theta_max 23.14
_cell_measurement_theta_min 2.34
_cell_volume 849.02(6)
_computing_cell_refinement 'Bruker SAINT'
_computing_data_collection 'Bruker APEX2'
_computing_data_reduction 'Bruker SAINT'
_computing_molecular_graphics ORTEP-32
_computing_publication_material WinGX
_computing_structure_refinement SHELXL-2014
_computing_structure_solution SHELXT-2014
_diffrn_ambient_temperature 100(2)
_diffrn_detector_area_resol_mean 8.366
_diffrn_measured_fraction_theta_full 1.000
_diffrn_measured_fraction_theta_max 0.999
_diffrn_measurement_device_type 'Bruker APEX-II CCD'
_diffrn_measurement_method '\f and \w scans'
_diffrn_radiation_type MoK\a
_diffrn_radiation_wavelength 0.71073
_diffrn_reflns_av_R_equivalents 0.1008
_diffrn_reflns_av_unetI/netI 0.0745
_diffrn_reflns_Laue_measured_fraction_full 1.000
_diffrn_reflns_Laue_measured_fraction_max 0.999
_diffrn_reflns_limit_h_max 14
_diffrn_reflns_limit_h_min -14
_diffrn_reflns_limit_k_max 7
_diffrn_reflns_limit_k_min -7
_diffrn_reflns_limit_l_max 14
_diffrn_reflns_limit_l_min -14
_diffrn_reflns_number 27963
_diffrn_reflns_point_group_measured_fraction_full 0.996
_diffrn_reflns_point_group_measured_fraction_max 0.992
_diffrn_reflns_theta_full 25.000
_diffrn_reflns_theta_max 25.372
_diffrn_reflns_theta_min 1.684
_diffrn_source 'microfocus sealed tube'
_exptl_absorpt_coefficient_mu 0.082
_exptl_absorpt_correction_T_max 0.928
_exptl_absorpt_correction_T_min 0.783
_exptl_absorpt_correction_type multi-scan
_exptl_absorpt_process_details SADABS
_exptl_crystal_colour colorless
_exptl_crystal_density_diffrn 1.253
_exptl_crystal_description rod
_exptl_crystal_F_000 340
_exptl_crystal_size_max 0.060
_exptl_crystal_size_mid 0.030
_exptl_crystal_size_min 0.020
_refine_diff_density_max 0.248
_refine_diff_density_min -0.202
_refine_diff_density_rms 0.047
_refine_ls_abs_structure_details
; 
 Flack x determined using 848 quotients [(I+)-(I-)]/[(I+)+(I-)] 
 (Parsons, Flack and Wagner, Acta Cryst. B69 (2013) 249-259). 
;
_refine_ls_abs_structure_Flack -0.4(9)
_refine_ls_extinction_method none
_refine_ls_goodness_of_fit_ref 1.046
_refine_ls_hydrogen_treatment constr
_refine_ls_matrix_type full
_refine_ls_number_parameters 219
_refine_ls_number_reflns 3091
_refine_ls_number_restraints 1
_refine_ls_restrained_S_all 1.046
_refine_ls_R_factor_all 0.0814
_refine_ls_R_factor_gt 0.0525
_refine_ls_shift/su_max 0.000
_refine_ls_shift/su_mean 0.000
_refine_ls_structure_factor_coef Fsqd
_refine_ls_weighting_details 'w=1/[\s^2^(Fo^2^)+(0.0535P)^2^+0.1269P] where P=(Fo^2^+2Fc^2^)/3'
_refine_ls_weighting_scheme calc
_refine_ls_wR_factor_gt 0.1058
_refine_ls_wR_factor_ref 0.1167
_reflns_Friedel_coverage 0.798
_reflns_Friedel_fraction_full 0.990
_reflns_Friedel_fraction_max 0.983
_reflns_number_gt 2329
_reflns_number_total 3091
_reflns_threshold_expression 'I > 2\s(I)'
_cod_data_source_file ol7b03141_si_016.cif
_cod_data_source_block 60473-26
_cod_depositor_comments
;
The following automatic conversions were performed:

'_space_group.centring_type' value 'primitive' was replaced with the
value 'P' as specified in the replacement file
'/home/antanas/src/cod-tools/trunk/data/replacement-values/replacement_values.lst'.

Automatic conversion script
Id: cif_fix_values 5642 2017-10-24 12:04:52Z antanas 

 Adding full bibliography for 1547906--1547941.cif.
;
_cod_database_code 1547932
_shelx_shelxl_version_number 2014/7
_shelx_space_group_comment
; 
The symmetry employed for this shelxl refinement is uniquely defined 
by the following loop, which should always be used as a source of 
symmetry information in preference to the above space-group names. 
They are only intended as comments. 
;
_shelx_estimated_absorpt_t_min 0.995
_shelx_estimated_absorpt_t_max 0.998

loop_
_space_group_symop_operation_xyz
'x, y, z'
'-x, y+1/2, -z'

loop_
_atom_site_label
_atom_site_type_symbol
_atom_site_fract_x
_atom_site_fract_y
_atom_site_fract_z
_atom_site_U_iso_or_equiv
_atom_site_adp_type
_atom_site_occupancy
_atom_site_site_symmetry_order
_atom_site_calc_flag
_atom_site_refinement_flags_posn
_atom_site_refinement_flags_adp
C1 C 0.6887(3) 0.5569(6) 0.7620(3) 0.0219(9) Uani 1 1 d . .
C2 C 0.7945(3) 0.4096(6) 0.7970(3) 0.0210(9) Uani 1 1 d . .
H2 H 0.7747 0.2518 0.7760 0.025 Uiso 1 1 calc R U
C3 C 0.8249(3) 0.4113(7) 0.9221(3) 0.0257(10) Uani 1 1 d . .
H3A H 0.8573 0.5591 0.9437 0.031 Uiso 1 1 calc R U
H3B H 0.7546 0.3897 0.9620 0.031 Uiso 1 1 calc R U
C4 C 0.9102(4) 0.2294(7) 0.9566(3) 0.0322(10) Uani 1 1 d . .
H4A H 0.8779 0.0825 0.9366 0.048 Uiso 1 1 calc R U
H4B H 0.9270 0.2361 1.0368 0.048 Uiso 1 1 calc R U
H4C H 0.9806 0.2521 0.9187 0.048 Uiso 1 1 calc R U
C5 C 0.8981(3) 0.4748(7) 0.7338(3) 0.0219(9) Uani 1 1 d . .
C6 C 0.9527(3) 0.6801(7) 0.7509(3) 0.0268(10) Uani 1 1 d . .
H6 H 0.9240 0.7842 0.8016 0.032 Uiso 1 1 calc R U
C7 C 1.0489(3) 0.7346(7) 0.6946(3) 0.0282(10) Uani 1 1 d . .
H7 H 1.0851 0.8752 0.7071 0.034 Uiso 1 1 calc R U
C8 C 1.0917(3) 0.5851(8) 0.6205(4) 0.0313(11) Uani 1 1 d . .
H8 H 1.1568 0.6231 0.5817 0.038 Uiso 1 1 calc R U
C9 C 1.0389(3) 0.3789(7) 0.6033(3) 0.0319(11) Uani 1 1 d . .
H9 H 1.0686 0.2743 0.5534 0.038 Uiso 1 1 calc R U
C10 C 0.9426(3) 0.3262(7) 0.6592(3) 0.0260(10) Uani 1 1 d . .
H10 H 0.9064 0.1858 0.6462 0.031 Uiso 1 1 calc R U
C11 C 0.6703(3) 0.5555(7) 0.6360(3) 0.0203(9) Uani 1 1 d . .
C12 C 0.6967(3) 0.7380(7) 0.5717(3) 0.0235(9) Uani 1 1 d . .
H12 H 0.7256 0.8712 0.6058 0.028 Uiso 1 1 calc R U
C13 C 0.6810(3) 0.7257(7) 0.4573(3) 0.0278(10) Uani 1 1 d . .
H13 H 0.6996 0.8507 0.4134 0.033 Uiso 1 1 calc R U
C14 C 0.6383(3) 0.5324(7) 0.4066(3) 0.0281(10) Uani 1 1 d . .
H14 H 0.6275 0.5253 0.3283 0.034 Uiso 1 1 calc R U
C15 C 0.6115(3) 0.3497(7) 0.4705(3) 0.0267(10) Uani 1 1 d . .
H15 H 0.5827 0.2165 0.4363 0.032 Uiso 1 1 calc R U
C16 C 0.6268(3) 0.3626(7) 0.5847(3) 0.0236(9) Uani 1 1 d . .
H16 H 0.6074 0.2380 0.6286 0.028 Uiso 1 1 calc R U
C17 C 0.5772(3) 0.4822(6) 0.8120(3) 0.0218(9) Uani 1 1 d . .
C18 C 0.5601(3) 0.2738(7) 0.8585(3) 0.0231(9) Uani 1 1 d . .
H18 H 0.6199 0.1666 0.8612 0.028 Uiso 1 1 calc R U
C19 C 0.4568(3) 0.2201(7) 0.9010(3) 0.0252(10) Uani 1 1 d . .
H19 H 0.4458 0.0782 0.9341 0.030 Uiso 1 1 calc R U
C20 C 0.3710(3) 0.3750(7) 0.8947(3) 0.0259(10) Uani 1 1 d . .
C21 C 0.3823(3) 0.5816(7) 0.8469(3) 0.0251(10) Uani 1 1 d . .
H21 H 0.3209 0.6851 0.8420 0.030 Uiso 1 1 calc R U
C22 C 0.4869(3) 0.6335(7) 0.8059(3) 0.0238(10) Uani 1 1 d . .
H22 H 0.4971 0.7758 0.7729 0.029 Uiso 1 1 calc R U
O1 O 0.7095(2) 0.7864(4) 0.7956(2) 0.0254(7) Uani 1 1 d . .
H1 H 0.7193 0.7926 0.8648 0.038 Uiso 1 1 calc R U
F1 F 0.26987(19) 0.3245(4) 0.93935(19) 0.0372(7) Uani 1 1 d . .

loop_
_atom_site_aniso_label
_atom_site_aniso_U_11
_atom_site_aniso_U_22
_atom_site_aniso_U_33
_atom_site_aniso_U_23
_atom_site_aniso_U_13
_atom_site_aniso_U_12
C1 0.024(2) 0.017(2) 0.025(2) -0.0027(18) 0.0019(17) -0.0014(18)
C2 0.021(2) 0.020(2) 0.022(2) -0.0027(17) -0.0030(16) 0.0008(17)
C3 0.022(2) 0.029(3) 0.026(2) -0.0034(18) 0.0017(17) -0.0008(19)
C4 0.034(2) 0.035(3) 0.027(2) 0.002(2) -0.0017(18) 0.004(2)
C5 0.018(2) 0.025(2) 0.022(2) 0.0005(18) -0.0039(17) 0.0013(18)
C6 0.024(2) 0.029(3) 0.027(2) -0.0026(19) -0.0003(17) 0.0064(19)
C7 0.026(2) 0.024(2) 0.035(2) 0.003(2) -0.0018(19) 0.000(2)
C8 0.023(2) 0.037(3) 0.034(3) 0.009(2) 0.0052(19) 0.003(2)
C9 0.027(2) 0.038(3) 0.032(2) -0.003(2) 0.0053(18) 0.003(2)
C10 0.023(2) 0.027(2) 0.027(2) -0.004(2) -0.0005(18) 0.0006(19)
C11 0.0151(19) 0.020(2) 0.025(2) 0.0019(18) 0.0025(17) 0.0027(17)
C12 0.018(2) 0.021(2) 0.032(2) -0.002(2) 0.0012(16) -0.0022(18)
C13 0.021(2) 0.030(3) 0.032(2) 0.010(2) 0.0009(18) -0.002(2)
C14 0.021(2) 0.040(3) 0.023(2) -0.003(2) -0.0026(18) 0.001(2)
C15 0.026(2) 0.027(2) 0.027(2) -0.006(2) 0.0026(17) -0.0046(19)
C16 0.020(2) 0.022(2) 0.028(2) 0.0030(19) 0.0022(16) 0.0002(18)
C17 0.024(2) 0.024(2) 0.016(2) -0.0034(18) -0.0005(17) 0.0006(19)
C18 0.023(2) 0.021(2) 0.024(2) -0.0030(19) -0.0012(17) 0.0032(18)
C19 0.032(2) 0.023(2) 0.020(2) 0.0008(19) 0.0021(17) -0.003(2)
C20 0.020(2) 0.034(3) 0.024(2) -0.001(2) 0.0043(16) -0.002(2)
C21 0.023(2) 0.025(3) 0.027(2) 0.001(2) 0.0033(18) 0.0074(18)
C22 0.026(2) 0.023(2) 0.022(2) 0.0039(17) -0.0022(17) 0.0008(19)
O1 0.0264(15) 0.0229(16) 0.0267(15) -0.0038(13) 0.0006(13) 0.0002(12)
F1 0.0290(13) 0.0402(16) 0.0438(14) 0.0083(12) 0.0128(11) 0.0014(12)

loop_
_atom_type_symbol
_atom_type_description
_atom_type_scat_dispersion_real
_atom_type_scat_dispersion_imag
_atom_type_scat_source
C C 0.0033 0.0016 'International Tables Vol C Tables 4.2.6.8 and 6.1.1.4'
H H 0.0000 0.0000 'International Tables Vol C Tables 4.2.6.8 and 6.1.1.4'
O O 0.0106 0.0060 'International Tables Vol C Tables 4.2.6.8 and 6.1.1.4'
F F 0.0171 0.0103 'International Tables Vol C Tables 4.2.6.8 and 6.1.1.4'

loop_
_geom_angle_atom_site_label_1
_geom_angle_atom_site_label_2
_geom_angle_atom_site_label_3
_geom_angle
O1 C1 C11 107.3(3)
O1 C1 C17 107.3(3)
C11 C1 C17 108.5(3)
O1 C1 C2 109.9(3)
C11 C1 C2 109.3(3)
C17 C1 C2 114.3(3)
C5 C2 C3 110.3(3)
C5 C2 C1 111.5(3)
C3 C2 C1 113.5(3)
C5 C2 H2 107.1
C3 C2 H2 107.1
C1 C2 H2 107.1
C4 C3 C2 112.1(3)
C4 C3 H3A 109.2
C2 C3 H3A 109.2
C4 C3 H3B 109.2
C2 C3 H3B 109.2
H3A C3 H3B 107.9
C3 C4 H4A 109.5
C3 C4 H4B 109.5
H4A C4 H4B 109.5
C3 C4 H4C 109.5
H4A C4 H4C 109.5
H4B C4 H4C 109.5
C10 C5 C6 118.1(3)
C10 C5 C2 120.4(4)
C6 C5 C2 121.6(3)
C7 C6 C5 120.8(4)
C7 C6 H6 119.6
C5 C6 H6 119.6
C8 C7 C6 120.3(4)
C8 C7 H7 119.9
C6 C7 H7 119.9
C7 C8 C9 119.6(4)
C7 C8 H8 120.2
C9 C8 H8 120.2
C8 C9 C10 119.8(4)
C8 C9 H9 120.1
C10 C9 H9 120.1
C9 C10 C5 121.4(4)
C9 C10 H10 119.3
C5 C10 H10 119.3
C12 C11 C16 119.3(3)
C12 C11 C1 122.3(4)
C16 C11 C1 118.5(3)
C11 C12 C13 119.9(4)
C11 C12 H12 120.0
C13 C12 H12 120.0
C14 C13 C12 120.5(4)
C14 C13 H13 119.7
C12 C13 H13 119.7
C15 C14 C13 119.8(4)
C15 C14 H14 120.1
C13 C14 H14 120.1
C14 C15 C16 119.6(4)
C14 C15 H15 120.2
C16 C15 H15 120.2
C15 C16 C11 120.9(4)
C15 C16 H16 119.6
C11 C16 H16 119.6
C18 C17 C22 118.4(3)
C18 C17 C1 124.5(3)
C22 C17 C1 117.0(3)
C19 C18 C17 120.7(4)
C19 C18 H18 119.6
C17 C18 H18 119.6
C20 C19 C18 118.9(4)
C20 C19 H19 120.6
C18 C19 H19 120.6
C19 C20 F1 119.0(4)
C19 C20 C21 122.8(4)
F1 C20 C21 118.2(3)
C20 C21 C22 117.5(4)
C20 C21 H21 121.2
C22 C21 H21 121.2
C21 C22 C17 121.6(4)
C21 C22 H22 119.2
C17 C22 H22 119.2
C1 O1 H1 109.5

loop_
_geom_bond_atom_site_label_1
_geom_bond_atom_site_label_2
_geom_bond_distance
C1 O1 1.446(5)
C1 C11 1.529(5)
C1 C17 1.543(5)
C1 C2 1.561(5)
C2 C5 1.528(5)
C2 C3 1.537(5)
C2 H2 1.0000
C3 C4 1.520(5)
C3 H3A 0.9900
C3 H3B 0.9900
C4 H4A 0.9800
C4 H4B 0.9800
C4 H4C 0.9800
C5 C10 1.390(5)
C5 C6 1.394(6)
C6 C7 1.393(5)
C6 H6 0.9500
C7 C8 1.382(6)
C7 H7 0.9500
C8 C9 1.389(6)
C8 H8 0.9500
C9 C10 1.390(6)
C9 H9 0.9500
C10 H10 0.9500
C11 C12 1.386(5)
C11 C16 1.392(6)
C12 C13 1.389(5)
C12 H12 0.9500
C13 C14 1.388(6)
C13 H13 0.9500
C14 C15 1.385(6)
C14 H14 0.9500
C15 C16 1.386(5)
C15 H15 0.9500
C16 H16 0.9500
C17 C18 1.386(5)
C17 C22 1.393(5)
C18 C19 1.385(5)
C18 H18 0.9500
C19 C20 1.367(5)
C19 H19 0.9500
C20 F1 1.369(4)
C20 C21 1.373(6)
C21 C22 1.388(5)
C21 H21 0.9500
C22 H22 0.9500
O1 H1 0.8400
